data_2233801
loop_
_publ_author_name
'Zhao, Shunsheng'
'Liu, Xiangrong'
'L\"u, Xingqiang'
'Feng, Weixu'

_publ_section_title
;
 4-Bromo-2-methoxy-6-(1-phenyl-1<i>H</i>-benzimidazol-2-yl)phenol
;
_journal_coeditor_code FY2036
_journal_issue 3
_journal_name_full 'Acta Crystallographica Section E'
_journal_page_first o852
_journal_paper_doi 10.1107/S1600536812007313
_journal_volume 68
_journal_year 2012
_chemical_formula_iupac 'C20 H15 Br N2 O2'
_chemical_formula_moiety 'C20 H15 Br N2 O2'
_chemical_formula_sum 'C20 H15 Br N2 O2'
_chemical_formula_weight 395.25
_chemical_name_systematic
;
4-Bromo-2-methoxy-6-(1-phenyl-1<i>H</i>-benzimidazol-2-yl)phenol
;
_space_group_IT_number 2
_symmetry_cell_setting triclinic
_symmetry_space_group_name_Hall '-P 1'
_symmetry_space_group_name_H-M 'P -1'
_atom_sites_solution_hydrogens geom
_atom_sites_solution_primary direct
_atom_sites_solution_secondary difmap
_audit_creation_method SHELXL97
_cell_angle_alpha 87.812(3)
_cell_angle_beta 89.045(3)
_cell_angle_gamma 64.652(2)
_cell_formula_units_Z 6
_cell_length_a 12.377(2)
_cell_length_b 13.201(2)
_cell_length_c 17.474(3)
_cell_measurement_temperature 296(2)
_cell_volume 2578.3(7)
_computing_cell_refinement 'SAINT (Bruker, 2001)'
_computing_data_collection 'SMART (Bruker, 2001)'
_computing_data_reduction 'SAINT (Bruker, 2001)'
_computing_molecular_graphics 'SHELXTL (Sheldrick, 2008)'
_computing_publication_material 'SHELXTL (Sheldrick, 2008) and local programs'
_computing_structure_refinement 'SHELXL97 (Sheldrick, 2008)'
_computing_structure_solution 'SHELXS97 (Sheldrick, 2008)'
_diffrn_ambient_temperature 296(2)
_diffrn_measured_fraction_theta_full 0.981
_diffrn_measured_fraction_theta_max 0.981
_diffrn_measurement_device_type 'Bruker SMART 1K CCD'
_diffrn_measurement_method 'thin-slice \w'
_diffrn_radiation_monochromator graphite
_diffrn_radiation_source 'fine-focus sealed tube'
_diffrn_radiation_type MoK\a
_diffrn_radiation_wavelength 0.71073
_diffrn_reflns_av_R_equivalents 0.0493
_diffrn_reflns_av_sigmaI/netI 0.1138
_diffrn_reflns_limit_h_max 14
_diffrn_reflns_limit_h_min -13
_diffrn_reflns_limit_k_max 15
_diffrn_reflns_limit_k_min -10
_diffrn_reflns_limit_l_max 19
_diffrn_reflns_limit_l_min -20
_diffrn_reflns_number 12738
_diffrn_reflns_theta_full 24.78
_diffrn_reflns_theta_max 24.78
_diffrn_reflns_theta_min 1.82
_exptl_absorpt_coefficient_mu 2.407
_exptl_absorpt_correction_T_max 0.6446
_exptl_absorpt_correction_T_min 0.3791
_exptl_absorpt_correction_type multi-scan
_exptl_absorpt_process_details '(SADABS; Sheldrick, 2004)'
_exptl_crystal_colour brown
_exptl_crystal_density_diffrn 1.527
_exptl_crystal_density_method 'not measured'
_exptl_crystal_description block
_exptl_crystal_F_000 1200
_exptl_crystal_size_max 0.50
_exptl_crystal_size_mid 0.30
_exptl_crystal_size_min 0.20
_refine_diff_density_max 0.794
_refine_diff_density_min -0.455
_refine_ls_extinction_method none
_refine_ls_goodness_of_fit_ref 0.906
_refine_ls_hydrogen_treatment constr
_refine_ls_matrix_type full
_refine_ls_number_parameters 679
_refine_ls_number_reflns 8707
_refine_ls_number_restraints 0
_refine_ls_restrained_S_all 0.906
_refine_ls_R_factor_all 0.1413
_refine_ls_R_factor_gt 0.0593
_refine_ls_shift/su_max 0.001
_refine_ls_shift/su_mean 0.000
_refine_ls_structure_factor_coef Fsqd
_refine_ls_weighting_details 'calc w=1/[\s^2^(Fo^2^)+(0.0831P)^2^] where P=(Fo^2^+2Fc^2^)/3'
_refine_ls_weighting_scheme calc
_refine_ls_wR_factor_gt 0.1345
_refine_ls_wR_factor_ref 0.1779
_reflns_number_gt 4152
_reflns_number_total 8707
_reflns_threshold_expression I>2\s(I)
_cod_data_source_file fy2036.cif
_cod_data_source_block I
_cod_original_cell_volume 2578.2(8)
_cod_database_code 2233801
_cod_database_fobs_code 2233801

loop_
_symmetry_equiv_pos_as_xyz
'x, y, z'
'-x, -y, -z'

loop_
_atom_site_type_symbol
_atom_site_label
_atom_site_fract_x
_atom_site_fract_y
_atom_site_fract_z
_atom_site_U_iso_or_equiv
_atom_site_adp_type
_atom_site_calc_flag
_atom_site_refinement_flags
_atom_site_occupancy
_atom_site_symmetry_multiplicity
Br Br1 0.00077(7) 0.68515(7) 0.46124(5) 0.0743(3) Uani d . 1 1
N N1 0.3704(4) 0.7994(4) 0.5502(3) 0.0440(13) Uani d . 1 1
N N2 0.4927(4) 0.6447(4) 0.6175(3) 0.0476(13) Uani d . 1 1
O O2 0.4881(4) 0.4542(3) 0.6025(3) 0.0622(13) Uani d . 1 1
H H2B 0.5188 0.4973 0.6090 0.075 Uiso calc R 1 1
O O1 0.3765(4) 0.3364(4) 0.5695(3) 0.0715(14) Uani d . 1 1
C C5 0.2137(6) 0.6783(5) 0.5214(4) 0.0519(17) Uani d . 1 1
H H5A 0.1769 0.7555 0.5125 0.062 Uiso calc R 1 1
C C8 0.3980(5) 0.6896(5) 0.5723(4) 0.0454(16) Uani d . 1 1
C C6 0.3297(5) 0.6264(5) 0.5534(3) 0.0444(16) Uani d . 1 1
C C3 0.2053(6) 0.5009(6) 0.5188(4) 0.0582(19) Uani d . 1 1
H H3A 0.1635 0.4595 0.5066 0.070 Uiso calc R 1 1
C C4 0.1566(6) 0.6153(6) 0.5038(4) 0.0548(18) Uani d . 1 1
C C9 0.2947(6) 0.8670(6) 0.4882(4) 0.0522(17) Uani d . 1 1
C C11 0.2550(7) 0.8968(7) 0.3552(4) 0.0620(19) Uani d . 1 1
H H11A 0.2728 0.8739 0.3050 0.074 Uiso calc R 1 1
C C15 0.4578(6) 0.8244(5) 0.5833(4) 0.0495(17) Uani d . 1 1
C C7 0.3794(6) 0.5111(5) 0.5695(4) 0.0517(17) Uani d . 1 1
C C20 0.5338(6) 0.7285(5) 0.6244(4) 0.0512(17) Uani d . 1 1
C C19 0.6288(6) 0.7276(6) 0.6638(4) 0.0555(18) Uani d . 1 1
H H19A 0.6793 0.6639 0.6918 0.067 Uiso calc R 1 1
C C2 0.3174(6) 0.4486(5) 0.5524(4) 0.0523(17) Uani d . 1 1
C C18 0.6481(6) 0.8231(7) 0.6612(4) 0.066(2) Uani d . 1 1
H H18A 0.7118 0.8242 0.6881 0.079 Uiso calc R 1 1
C C10 0.3262(6) 0.8306(6) 0.4142(4) 0.0483(17) Uani d . 1 1
H H10A 0.3929 0.7642 0.4047 0.058 Uiso calc R 1 1
C C16 0.4755(6) 0.9209(6) 0.5796(4) 0.0550(18) Uani d . 1 1
H H16A 0.4243 0.9849 0.5521 0.066 Uiso calc R 1 1
C C14 0.1983(6) 0.9658(6) 0.5030(4) 0.0613(19) Uani d . 1 1
H H14A 0.1796 0.9890 0.5530 0.074 Uiso calc R 1 1
C C1 0.3150(6) 0.2693(6) 0.5557(4) 0.075(2) Uani d . 1 1
H H1A 0.3650 0.1926 0.5701 0.113 Uiso calc R 1 1
H H1B 0.2957 0.2746 0.5022 0.113 Uiso calc R 1 1
H H1C 0.2427 0.2953 0.5853 0.113 Uiso calc R 1 1
C C17 0.5733(7) 0.9178(6) 0.6188(4) 0.069(2) Uani d . 1 1
H H17A 0.5893 0.9805 0.6166 0.083 Uiso calc R 1 1
C C12 0.1596(7) 0.9946(7) 0.3693(5) 0.079(2) Uani d . 1 1
H H12A 0.1137 1.0382 0.3285 0.094 Uiso calc R 1 1
Br Br2 0.37428(7) 0.96530(7) 0.17131(5) 0.0786(3) Uani d . 1 1
Br Br3 0.41421(7) 1.27166(7) 0.12526(5) 0.0783(3) Uani d . 1 1
N N5 0.7530(5) 1.4201(4) 0.2285(3) 0.0502(14) Uani d . 1 1
N N3 -0.0210(4) 0.8637(4) 0.1151(3) 0.0498(14) Uani d . 1 1
N N4 -0.1573(5) 1.0297(4) 0.0687(3) 0.0536(14) Uani d . 1 1
N N6 0.8865(5) 1.2678(4) 0.2909(3) 0.0549(14) Uani d . 1 1
O O4 -0.1354(4) 1.2109(4) 0.0699(3) 0.0670(13) Uani d . 1 1
H H4A -0.1701 1.1704 0.0677 0.080 Uiso calc R 1 1
C C48 0.7859(6) 1.3098(5) 0.2509(4) 0.0477(16) Uani d . 1 1
O O5 0.7652(4) 0.9565(4) 0.2796(3) 0.0768(15) Uani d . 1 1
C C38 0.2104(6) 1.0387(6) 0.1445(4) 0.0572(18) Uani d . 1 1
O O6 0.8717(4) 1.0819(4) 0.3033(3) 0.0702(14) Uani d . 1 1
H H6B 0.8970 1.1287 0.3112 0.084 Uiso calc R 1 1
C C45 0.6128(6) 1.2844(5) 0.1953(4) 0.0501(17) Uani d . 1 1
H H45A 0.5776 1.3591 0.1783 0.060 Uiso calc R 1 1
O O3 -0.0138(4) 1.3228(4) 0.0921(3) 0.0810(16) Uani d . 1 1
C C60 0.9217(6) 1.3549(6) 0.2946(4) 0.0533(18) Uani d . 1 1
C C33 -0.0496(5) 0.9752(5) 0.0999(3) 0.0464(16) Uani d . 1 1
C C24 0.0730(6) 0.7788(5) 0.1593(4) 0.0489(17) Uani d . 1 1
C C55 0.8400(5) 1.4492(6) 0.2562(4) 0.0493(17) Uani d . 1 1
C C47 0.7683(6) 1.1307(5) 0.2632(4) 0.0523(17) Uani d . 1 1
C C46 0.7219(5) 1.2415(5) 0.2353(4) 0.0468(16) Uani d . 1 1
C C32 -0.2039(6) 0.9510(6) 0.0633(4) 0.0503(17) Uani d . 1 1
C C36 0.0439(7) 1.2106(6) 0.1089(4) 0.0598(19) Uani d . 1 1
C C39 0.1457(6) 0.9803(5) 0.1350(3) 0.0496(17) Uani d . 1 1
H H39A 0.1806 0.9030 0.1442 0.060 Uiso calc R 1 1
C C34 0.0259(6) 1.0347(5) 0.1114(3) 0.0482(16) Uani d . 1 1
C C27 -0.1203(6) 0.8483(6) 0.0919(4) 0.0503(17) Uani d . 1 1
C C44 0.5595(6) 1.2167(6) 0.1817(4) 0.0521(17) Uani d . 1 1
C C56 0.8518(6) 1.5487(6) 0.2518(4) 0.0595(19) Uani d . 1 1
H H56A 0.7946 1.6129 0.2277 0.071 Uiso calc R 1 1
C C43 0.6057(6) 1.1058(6) 0.2094(4) 0.0572(18) Uani d . 1 1
H H43A 0.5664 1.0613 0.1999 0.069 Uiso calc R 1 1
C C50 0.6786(6) 1.4793(6) 0.0996(4) 0.0554(18) Uani d . 1 1
H H50A 0.7460 1.4200 0.0810 0.067 Uiso calc R 1 1
C C37 0.1614(7) 1.1559(6) 0.1327(4) 0.067(2) Uani d . 1 1
H H37A 0.2068 1.1953 0.1408 0.080 Uiso calc R 1 1
C C35 -0.0223(6) 1.1496(6) 0.0960(4) 0.0516(17) Uani d . 1 1
C C28 -0.1407(6) 0.7526(6) 0.0947(4) 0.0603(19) Uani d . 1 1
H H28A -0.0829 0.6841 0.1131 0.072 Uiso calc R 1 1
C C41 0.7079(7) 0.8844(6) 0.2677(4) 0.078(2) Uani d . 1 1
H H41A 0.7553 0.8114 0.2903 0.117 Uiso calc R 1 1
H H41B 0.6998 0.8781 0.2138 0.117 Uiso calc R 1 1
H H41C 0.6302 0.9152 0.2911 0.117 Uiso calc R 1 1
C C49 0.6635(6) 1.4936(5) 0.1769(4) 0.0483(17) Uani d . 1 1
C C42 0.7079(7) 1.0642(6) 0.2500(4) 0.0564(18) Uani d . 1 1
C C51 0.5944(7) 1.5520(7) 0.0495(5) 0.073(2) Uani d . 1 1
H H51A 0.6036 1.5407 -0.0029 0.087 Uiso calc R 1 1
C C59 1.0220(6) 1.3553(6) 0.3294(4) 0.064(2) Uani d . 1 1
H H59A 1.0777 1.2920 0.3552 0.077 Uiso calc R 1 1
C C25 0.0775(7) 0.7905(6) 0.2378(4) 0.064(2) Uani d . 1 1
H H25A 0.0240 0.8546 0.2616 0.077 Uiso calc R 1 1
C C26 0.1649(8) 0.7031(9) 0.2790(5) 0.083(3) Uani d . 1 1
H H26A 0.1704 0.7079 0.3316 0.100 Uiso calc R 1 1
C C57 0.9523(7) 1.5480(7) 0.2846(4) 0.070(2) Uani d . 1 1
H H57A 0.9652 1.6124 0.2804 0.084 Uiso calc R 1 1
C C52 0.4975(8) 1.6407(8) 0.0764(6) 0.089(3) Uani d . 1 1
H H52A 0.4413 1.6905 0.0422 0.107 Uiso calc R 1 1
C C54 0.5670(7) 1.5831(6) 0.2056(5) 0.070(2) Uani d . 1 1
H H54A 0.5582 1.5944 0.2580 0.084 Uiso calc R 1 1
C C29 -0.2508(7) 0.7631(7) 0.0689(4) 0.075(2) Uani d . 1 1
H H29A -0.2679 0.7010 0.0697 0.090 Uiso calc R 1 1
C C23 0.1492(7) 0.6847(7) 0.1239(5) 0.072(2) Uani d . 1 1
H H23A 0.1437 0.6786 0.0714 0.086 Uiso calc R 1 1
C C40 0.0516(7) 1.3885(6) 0.1012(5) 0.089(3) Uani d . 1 1
H H40A 0.0017 1.4655 0.0873 0.134 Uiso calc R 1 1
H H40B 0.1209 1.3611 0.0688 0.134 Uiso calc R 1 1
H H40C 0.0761 1.3830 0.1536 0.134 Uiso calc R 1 1
C C31 -0.3133(6) 0.9621(7) 0.0389(4) 0.066(2) Uani d . 1 1
H H31A -0.3708 1.0311 0.0209 0.080 Uiso calc R 1 1
C C58 1.0348(7) 1.4544(7) 0.3235(4) 0.073(2) Uani d . 1 1
H H58A 1.1003 1.4582 0.3463 0.088 Uiso calc R 1 1
C C30 -0.3361(7) 0.8680(8) 0.0415(4) 0.078(2) Uani d . 1 1
H H30A -0.4098 0.8744 0.0248 0.093 Uiso calc R 1 1
C C22 0.2351(8) 0.5983(7) 0.1667(7) 0.099(3) Uani d . 1 1
H H22A 0.2868 0.5331 0.1433 0.119 Uiso calc R 1 1
C C21 0.2435(8) 0.6093(9) 0.2429(7) 0.095(3) Uani d . 1 1
H H21A 0.3034 0.5524 0.2712 0.114 Uiso calc R 1 1
C C53 0.4822(7) 1.6570(7) 0.1535(6) 0.092(3) Uani d . 1 1
H H53A 0.4152 1.7173 0.1715 0.111 Uiso calc R 1 1
C C13 0.1292(7) 1.0308(7) 0.4424(6) 0.083(3) Uani d . 1 1
H H13A 0.0631 1.0980 0.4513 0.100 Uiso calc R 1 1

loop_
_atom_site_aniso_label
_atom_site_aniso_U_11
_atom_site_aniso_U_22
_atom_site_aniso_U_33
_atom_site_aniso_U_12
_atom_site_aniso_U_13
_atom_site_aniso_U_23
Br1 0.0632(5) 0.0791(6) 0.0886(6) -0.0375(4) -0.0162(4) -0.0036(5)
N1 0.049(3) 0.037(3) 0.050(3) -0.022(3) -0.002(3) -0.002(3)
N2 0.045(3) 0.051(3) 0.051(4) -0.025(3) -0.002(3) 0.001(3)
O2 0.062(3) 0.042(3) 0.082(4) -0.022(2) -0.006(3) 0.008(3)
O1 0.072(3) 0.044(3) 0.100(4) -0.026(3) 0.000(3) 0.001(3)
C5 0.055(4) 0.046(4) 0.060(5) -0.027(3) 0.006(4) -0.006(3)
C8 0.049(4) 0.039(4) 0.050(4) -0.021(3) 0.002(3) -0.006(3)
C6 0.042(4) 0.050(4) 0.047(4) -0.025(3) 0.004(3) -0.005(3)
C3 0.068(5) 0.061(5) 0.059(5) -0.041(4) 0.009(4) -0.013(4)
C4 0.062(4) 0.053(5) 0.059(5) -0.034(4) 0.005(4) -0.010(4)
C9 0.051(4) 0.049(4) 0.060(5) -0.024(4) -0.015(4) 0.008(4)
C11 0.076(5) 0.076(6) 0.050(5) -0.047(5) -0.003(4) -0.001(4)
C15 0.052(4) 0.053(4) 0.048(4) -0.027(4) 0.000(3) -0.008(4)
C7 0.046(4) 0.046(4) 0.062(5) -0.018(3) 0.011(4) -0.008(4)
C20 0.051(4) 0.045(4) 0.054(5) -0.016(3) 0.000(4) -0.007(4)
C19 0.051(4) 0.063(5) 0.052(5) -0.024(4) -0.009(3) 0.000(4)
C2 0.056(4) 0.046(4) 0.059(5) -0.026(4) 0.002(4) 0.004(4)
C18 0.066(5) 0.074(5) 0.062(5) -0.033(4) -0.018(4) -0.001(4)
C10 0.051(4) 0.056(4) 0.044(4) -0.029(3) 0.000(4) -0.003(4)
C16 0.059(4) 0.057(4) 0.053(5) -0.027(4) 0.005(4) -0.006(4)
C14 0.049(4) 0.056(5) 0.075(6) -0.018(4) 0.004(4) -0.008(4)
C1 0.082(5) 0.057(5) 0.099(6) -0.043(4) 0.016(5) -0.006(4)
C17 0.073(5) 0.071(5) 0.082(6) -0.048(5) 0.001(4) -0.017(5)
C12 0.076(6) 0.066(6) 0.092(7) -0.029(5) -0.038(5) 0.020(5)
Br2 0.0685(5) 0.0817(6) 0.1002(7) -0.0467(5) -0.0171(5) 0.0125(5)
Br3 0.0888(6) 0.0847(6) 0.0824(6) -0.0581(5) -0.0341(5) 0.0248(5)
N5 0.058(3) 0.045(3) 0.052(4) -0.025(3) -0.014(3) 0.000(3)
N3 0.054(3) 0.046(4) 0.053(4) -0.025(3) -0.004(3) -0.002(3)
N4 0.055(4) 0.055(4) 0.050(4) -0.023(3) -0.005(3) -0.002(3)
N6 0.049(3) 0.056(4) 0.061(4) -0.023(3) -0.013(3) 0.006(3)
O4 0.058(3) 0.055(3) 0.086(4) -0.022(3) 0.008(3) 0.001(3)
C48 0.052(4) 0.046(4) 0.046(4) -0.021(3) 0.011(3) -0.007(3)
O5 0.081(3) 0.049(3) 0.099(4) -0.029(3) -0.002(3) 0.017(3)
C38 0.067(5) 0.062(5) 0.050(5) -0.034(4) -0.008(4) 0.002(4)
O6 0.064(3) 0.052(3) 0.091(4) -0.021(3) -0.014(3) 0.017(3)
C45 0.062(4) 0.046(4) 0.049(4) -0.030(4) -0.002(4) 0.007(3)
O3 0.079(4) 0.048(3) 0.118(5) -0.030(3) 0.010(3) -0.004(3)
C60 0.047(4) 0.057(5) 0.058(5) -0.024(4) 0.006(4) -0.013(4)
C33 0.046(4) 0.053(4) 0.043(4) -0.023(3) 0.011(3) -0.008(3)
C24 0.048(4) 0.043(4) 0.065(5) -0.028(3) 0.000(4) -0.001(4)
C55 0.044(4) 0.056(5) 0.047(4) -0.020(4) 0.005(3) -0.009(4)
C47 0.050(4) 0.045(4) 0.051(4) -0.011(4) 0.000(4) 0.000(4)
C46 0.050(4) 0.044(4) 0.047(4) -0.021(3) -0.003(3) 0.002(3)
C32 0.045(4) 0.067(5) 0.040(4) -0.024(4) 0.007(3) -0.012(4)
C36 0.074(5) 0.048(5) 0.058(5) -0.027(4) 0.019(4) -0.008(4)
C39 0.057(4) 0.049(4) 0.053(4) -0.033(4) 0.001(3) 0.002(3)
C34 0.059(4) 0.052(4) 0.037(4) -0.027(4) 0.005(3) -0.006(3)
C27 0.048(4) 0.071(5) 0.045(4) -0.037(4) 0.007(3) -0.015(4)
C44 0.056(4) 0.056(5) 0.051(4) -0.032(4) 0.006(3) 0.000(4)
C56 0.060(4) 0.054(5) 0.070(5) -0.029(4) -0.009(4) -0.005(4)
C43 0.070(5) 0.049(5) 0.058(5) -0.030(4) -0.001(4) -0.001(4)
C50 0.057(4) 0.059(5) 0.055(5) -0.030(4) -0.003(4) 0.005(4)
C37 0.070(5) 0.060(5) 0.079(6) -0.036(4) 0.005(4) -0.006(4)
C35 0.054(4) 0.048(4) 0.051(5) -0.020(4) 0.009(3) -0.006(4)
C28 0.060(4) 0.067(5) 0.063(5) -0.036(4) -0.001(4) -0.010(4)
C41 0.105(6) 0.050(5) 0.085(6) -0.040(5) 0.015(5) 0.013(4)
C49 0.052(4) 0.044(4) 0.055(5) -0.027(4) -0.003(4) 0.000(4)
C42 0.073(5) 0.047(5) 0.056(5) -0.033(4) 0.013(4) -0.002(4)
C51 0.078(6) 0.082(6) 0.065(6) -0.041(5) -0.016(5) 0.024(5)
C59 0.057(4) 0.072(5) 0.060(5) -0.023(4) -0.016(4) 0.006(4)
C25 0.075(5) 0.072(5) 0.055(5) -0.040(4) -0.003(4) -0.001(4)
C26 0.097(7) 0.106(7) 0.073(6) -0.070(6) -0.027(6) 0.026(6)
C57 0.078(5) 0.074(6) 0.081(6) -0.052(5) 0.002(5) -0.012(5)
C52 0.082(7) 0.075(6) 0.109(8) -0.036(6) -0.036(6) 0.050(6)
C54 0.071(5) 0.064(5) 0.074(6) -0.027(5) 0.003(5) -0.004(5)
C29 0.071(5) 0.088(6) 0.081(6) -0.047(5) 0.010(5) -0.029(5)
C23 0.072(5) 0.068(5) 0.073(6) -0.027(5) -0.006(5) -0.005(5)
C40 0.105(6) 0.055(5) 0.118(7) -0.046(5) 0.037(6) -0.012(5)
C31 0.052(4) 0.094(6) 0.051(5) -0.029(4) -0.003(4) -0.013(4)
C58 0.067(5) 0.092(6) 0.074(6) -0.044(5) -0.008(4) -0.007(5)
C30 0.064(5) 0.119(7) 0.072(6) -0.059(6) 0.007(4) -0.037(6)
C22 0.086(7) 0.067(6) 0.138(10) -0.025(5) -0.027(7) 0.005(7)
C21 0.079(6) 0.093(8) 0.117(9) -0.044(6) -0.021(7) 0.041(7)
C53 0.065(6) 0.075(6) 0.125(9) -0.020(5) 0.010(6) 0.010(6)
C13 0.064(5) 0.071(6) 0.099(7) -0.012(4) -0.023(5) 0.000(6)

loop_
_atom_type_symbol
_atom_type_description
_atom_type_scat_dispersion_real
_atom_type_scat_dispersion_imag
_atom_type_scat_source
C C 0.0033 0.0016 'International Tables Vol C Tables 4.2.6.8 and 6.1.1.4'
H H 0.0000 0.0000 'International Tables Vol C Tables 4.2.6.8 and 6.1.1.4'
N N 0.0061 0.0033 'International Tables Vol C Tables 4.2.6.8 and 6.1.1.4'
O O 0.0106 0.0060 'International Tables Vol C Tables 4.2.6.8 and 6.1.1.4'
Br Br -0.2901 2.4595 'International Tables Vol C Tables 4.2.6.8 and 6.1.1.4'

loop_
_geom_angle_atom_site_label_1
_geom_angle_atom_site_label_2
_geom_angle_atom_site_label_3
_geom_angle
C8 N1 C15 105.8(5)
C8 N1 C9 129.1(5)
C15 N1 C9 122.5(5)
C8 N2 C20 105.6(5)
C7 O2 H2B 109.5
C2 O1 C1 117.1(5)
C4 C5 C6 119.7(6)
C4 C5 H5A 120.1
C6 C5 H5A 120.1
N2 C8 N1 112.9(5)
N2 C8 C6 120.9(6)
N1 C8 C6 126.1(6)
C7 C6 C5 118.5(6)
C7 C6 C8 118.9(6)
C5 C6 C8 122.6(6)
C4 C3 C2 119.0(6)
C4 C3 H3A 120.5
C2 C3 H3A 120.5
C5 C4 C3 122.3(6)
C5 C4 Br1 119.6(5)
C3 C4 Br1 118.0(5)
C14 C9 C10 121.9(7)
C14 C9 N1 120.2(7)
C10 C9 N1 117.8(6)
C12 C11 C10 120.9(7)
C12 C11 H11A 119.5
C10 C11 H11A 119.5
C16 C15 C20 122.0(6)
C16 C15 N1 131.1(6)
C20 C15 N1 106.9(5)
O2 C7 C2 116.4(6)
O2 C7 C6 123.0(6)
C2 C7 C6 120.5(6)
C19 C20 C15 120.5(6)
C19 C20 N2 130.7(6)
C15 C20 N2 108.8(5)
C20 C19 C18 118.6(6)
C20 C19 H19A 120.7
C18 C19 H19A 120.7
O1 C2 C3 125.1(6)
O1 C2 C7 115.0(6)
C3 C2 C7 119.9(6)
C19 C18 C17 120.6(6)
C19 C18 H18A 119.7
C17 C18 H18A 119.7
C11 C10 C9 117.5(6)
C11 C10 H10A 121.2
C9 C10 H10A 121.2
C15 C16 C17 116.7(7)
C15 C16 H16A 121.7
C17 C16 H16A 121.7
C9 C14 C13 119.2(7)
C9 C14 H14A 120.4
C13 C14 H14A 120.4
O1 C1 H1A 109.5
O1 C1 H1B 109.5
H1A C1 H1B 109.5
O1 C1 H1C 109.5
H1A C1 H1C 109.5
H1B C1 H1C 109.5
C16 C17 C18 121.6(7)
C16 C17 H17A 119.2
C18 C17 H17A 119.2
C11 C12 C13 121.4(8)
C11 C12 H12A 119.3
C13 C12 H12A 119.3
C48 N5 C55 106.6(5)
C48 N5 C49 131.8(5)
C55 N5 C49 120.8(5)
C33 N3 C27 105.5(5)
C33 N3 C24 132.0(5)
C27 N3 C24 121.3(5)
C33 N4 C32 106.1(5)
C48 N6 C60 105.5(5)
C35 O4 H4A 109.5
N6 C48 N5 112.0(6)
N6 C48 C46 121.0(6)
N5 C48 C46 127.0(6)
C42 O5 C41 116.3(6)
C39 C38 C37 122.0(6)
C39 C38 Br2 121.0(5)
C37 C38 Br2 116.9(5)
C47 O6 H6B 109.5
C44 C45 C46 119.7(6)
C44 C45 H45A 120.1
C46 C45 H45A 120.1
C36 O3 C40 117.5(6)
C55 C60 C59 121.1(6)
C55 C60 N6 109.7(6)
C59 C60 N6 129.2(7)
N4 C33 N3 112.4(5)
N4 C33 C34 119.8(6)
N3 C33 C34 127.7(6)
C23 C24 C25 122.1(7)
C23 C24 N3 118.4(7)
C25 C24 N3 119.3(6)
C60 C55 C56 122.0(6)
C60 C55 N5 106.2(6)
C56 C55 N5 131.7(6)
O6 C47 C46 122.9(6)
O6 C47 C42 116.9(6)
C46 C47 C42 120.1(6)
C47 C46 C45 118.3(6)
C47 C46 C48 119.1(6)
C45 C46 C48 122.6(6)
C31 C32 C27 120.2(7)
C31 C32 N4 131.1(7)
C27 C32 N4 108.6(5)
O3 C36 C37 124.5(6)
O3 C36 C35 115.2(7)
C37 C36 C35 120.1(7)
C38 C39 C34 120.7(6)
C38 C39 H39A 119.7
C34 C39 H39A 119.7
C35 C34 C39 118.1(6)
C35 C34 C33 118.7(6)
C39 C34 C33 123.2(6)
C32 C27 C28 122.5(6)
C32 C27 N3 107.3(6)
C28 C27 N3 130.2(7)
C45 C44 C43 122.2(6)
C45 C44 Br3 120.5(5)
C43 C44 Br3 117.3(5)
C57 C56 C55 116.7(7)
C57 C56 H56A 121.7
C55 C56 H56A 121.7
C42 C43 C44 119.1(6)
C42 C43 H43A 120.5
C44 C43 H43A 120.5
C51 C50 C49 120.2(7)
C51 C50 H50A 119.9
C49 C50 H50A 119.9
C36 C37 C38 118.0(6)
C36 C37 H37A 121.0
C38 C37 H37A 121.0
O4 C35 C34 123.6(6)
O4 C35 C36 115.4(6)
C34 C35 C36 120.9(6)
C29 C28 C27 117.5(7)
C29 C28 H28A 121.3
C27 C28 H28A 121.3
O5 C41 H41A 109.5
O5 C41 H41B 109.5
H41A C41 H41B 109.5
O5 C41 H41C 109.5
H41A C41 H41C 109.5
H41B C41 H41C 109.5
C50 C49 C54 121.0(7)
C50 C49 N5 120.0(6)
C54 C49 N5 118.9(7)
C43 C42 O5 125.8(6)
C43 C42 C47 120.6(7)
O5 C42 C47 113.7(6)
C52 C51 C50 120.1(8)
C52 C51 H51A 120.0
C50 C51 H51A 120.0
C58 C59 C60 116.7(7)
C58 C59 H59A 121.6
C60 C59 H59A 121.6
C26 C25 C24 117.3(7)
C26 C25 H25A 121.3
C24 C25 H25A 121.3
C21 C26 C25 120.6(8)
C21 C26 H26A 119.7
C25 C26 H26A 119.7
C56 C57 C58 122.0(7)
C56 C57 H57A 119.0
C58 C57 H57A 119.0
C51 C52 C53 120.4(8)
C51 C52 H52A 119.8
C53 C52 H52A 119.8
C49 C54 C53 118.1(8)
C49 C54 H54A 121.0
C53 C54 H54A 121.0
C28 C29 C30 119.7(7)
C28 C29 H29A 120.1
C30 C29 H29A 120.1
C24 C23 C22 119.3(8)
C24 C23 H23A 120.3
C22 C23 H23A 120.3
O3 C40 H40A 109.5
O3 C40 H40B 109.5
H40A C40 H40B 109.5
O3 C40 H40C 109.5
H40A C40 H40C 109.5
H40B C40 H40C 109.5
C32 C31 C30 118.4(7)
C32 C31 H31A 120.8
C30 C31 H31A 120.8
C57 C58 C59 121.4(7)
C57 C58 H58A 119.3
C59 C58 H58A 119.3
C31 C30 C29 121.7(7)
C31 C30 H30A 119.2
C29 C30 H30A 119.2
C21 C22 C23 119.6(9)
C21 C22 H22A 120.2
C23 C22 H22A 120.2
C22 C21 C26 121.0(9)
C22 C21 H21A 119.5
C26 C21 H21A 119.5
C52 C53 C54 120.3(8)
C52 C53 H53A 119.8
C54 C53 H53A 119.8
C12 C13 C14 119.0(7)
C12 C13 H13A 120.5
C14 C13 H13A 120.5

loop_
_geom_bond_atom_site_label_1
_geom_bond_atom_site_label_2
_geom_bond_distance
Br1 C4 1.896(7)
N1 C8 1.380(7)
N1 C15 1.398(7)
N1 C9 1.446(8)
N2 C8 1.322(7)
N2 C20 1.410(7)
O2 C7 1.355(7)
O2 H2B 0.8200
O1 C2 1.366(7)
O1 C1 1.423(7)
C5 C4 1.347(8)
C5 C6 1.413(8)
C5 H5A 0.9300
C8 C6 1.469(8)
C6 C7 1.395(8)
C3 C4 1.381(9)
C3 C2 1.387(9)
C3 H3A 0.9300
C9 C14 1.369(9)
C9 C10 1.388(8)
C11 C12 1.353(10)
C11 C10 1.380(9)
C11 H11A 0.9300
C15 C16 1.382(8)
C15 C20 1.392(8)
C7 C2 1.388(8)
C20 C19 1.368(8)
C19 C18 1.380(9)
C19 H19A 0.9300
C18 C17 1.389(9)
C18 H18A 0.9300
C10 H10A 0.9300
C16 C17 1.386(9)
C16 H16A 0.9300
C14 C13 1.385(10)
C14 H14A 0.9300
C1 H1A 0.9600
C1 H1B 0.9600
C1 H1C 0.9600
C17 H17A 0.9300
C12 C13 1.371(11)
C12 H12A 0.9300
Br2 C38 1.894(7)
Br3 C44 1.903(7)
N5 C48 1.376(7)
N5 C55 1.388(7)
N5 C49 1.424(8)
N3 C33 1.375(7)
N3 C27 1.397(7)
N3 C24 1.434(8)
N4 C33 1.328(7)
N4 C32 1.395(8)
N6 C48 1.324(7)
N6 C60 1.397(7)
O4 C35 1.358(7)
O4 H4A 0.8200
C48 C46 1.468(8)
O5 C42 1.373(8)
O5 C41 1.432(8)
C38 C39 1.344(8)
C38 C37 1.407(9)
O6 C47 1.353(7)
O6 H6B 0.8200
C45 C44 1.347(8)
C45 C46 1.407(8)
C45 H45A 0.9300
O3 C36 1.363(8)
O3 C40 1.431(8)
C60 C55 1.379(8)
C60 C59 1.393(8)
C33 C34 1.475(8)
C24 C23 1.361(9)
C24 C25 1.390(9)
C55 C56 1.381(8)
C47 C46 1.394(8)
C47 C42 1.403(9)
C32 C31 1.372(8)
C32 C27 1.387(9)
C36 C37 1.382(9)
C36 C35 1.398(9)
C39 C34 1.403(8)
C39 H39A 0.9300
C34 C35 1.389(8)
C27 C28 1.389(8)
C44 C43 1.394(8)
C56 C57 1.375(9)
C56 H56A 0.9300
C43 C42 1.345(9)
C43 H43A 0.9300
C50 C51 1.372(9)
C50 C49 1.370(9)
C50 H50A 0.9300
C37 H37A 0.9300
C28 C29 1.390(9)
C28 H28A 0.9300
C41 H41A 0.9600
C41 H41B 0.9600
C41 H41C 0.9600
C49 C54 1.376(9)
C51 C52 1.360(11)
C51 H51A 0.9300
C59 C58 1.384(9)
C59 H59A 0.9300
C25 C26 1.383(10)
C25 H25A 0.9300
C26 C21 1.373(11)
C26 H26A 0.9300
C57 C58 1.382(10)
C57 H57A 0.9300
C52 C53 1.371(11)
C52 H52A 0.9300
C54 C53 1.403(10)
C54 H54A 0.9300
C29 C30 1.405(10)
C29 H29A 0.9300
C23 C22 1.383(11)
C23 H23A 0.9300
C40 H40A 0.9600
C40 H40B 0.9600
C40 H40C 0.9600
C31 C30 1.386(10)
C31 H31A 0.9300
C58 H58A 0.9300
C30 H30A 0.9300
C22 C21 1.355(12)
C22 H22A 0.9300
C21 H21A 0.9300
C53 H53A 0.9300
C13 H13A 0.9300

loop_
_geom_hbond_atom_site_label_D
_geom_hbond_atom_site_label_H
_geom_hbond_atom_site_label_A
_geom_hbond_distance_DH
_geom_hbond_distance_HA
_geom_hbond_distance_DA
_geom_hbond_angle_DHA
_geom_hbond_publ_flag
O2 H2B N2 0.82 1.84 2.563(6) 145.9 y
O4 H4A N4 0.82 1.79 2.521(7) 146.9 y
O6 H6B N6 0.82 1.81 2.539(7) 148.0 y

loop_
_cod_related_entry_id
_cod_related_entry_database
_cod_related_entry_code
1 ChemSpider 30657485
